data_4519425
loop_
_publ_author_name
'Zhang, Xiaodong'
'Cao, Dongxu'
'Yang, Daqing'
'Wang, Ying'
'Wu, Kui'
'Lee, Ming-Hsien'
'Zhang, Bingbing'

_publ_section_title
;
 Finding the First Squarates Nonlinear Optical Crystal NaHC4O4&#x00B7;H2O
 with Strong Second Harmonic Generation and Giant Birefringence
;
_journal_name_full 'ACS Materials Letters'
_journal_page_first 572
_journal_page_last 576
_journal_paper_doi 10.1021/acsmaterialslett.2c00114
_journal_year 2022
_chemical_formula_sum 'C4 H3 Na O5'
_chemical_formula_weight 154.05
_space_group_crystal_system monoclinic
_space_group_IT_number 7
_space_group_name_Hall 'P -2yc'
_space_group_name_H-M_alt 'P 1 c 1'
_atom_sites_solution_hydrogens difmap
_audit_creation_method SHELXL-2018/3
_cell_angle_alpha 90
_cell_angle_beta 97.981(6)
_cell_angle_gamma 90
_cell_formula_units_Z 2
_cell_length_a 3.6294(6)
_cell_length_b 8.1444(13)
_cell_length_c 9.4044(16)
_cell_measurement_temperature 273(2)
_cell_volume 275.29(8)
_computing_structure_refinement 'SHELXL-2018/3 (Sheldrick, 2018)'
_computing_structure_solution 'SHELXT 2018/2 (Sheldrick, 2018)'
_diffrn_ambient_temperature 273(2)
_diffrn_measured_fraction_theta_full 0.994
_diffrn_measured_fraction_theta_max 0.995
_diffrn_radiation_type MoK\a
_diffrn_radiation_wavelength 0.71073
_diffrn_reflns_av_R_equivalents 0.0215
_diffrn_reflns_av_unetI/netI 0.0127
_diffrn_reflns_Laue_measured_fraction_full 0.994
_diffrn_reflns_Laue_measured_fraction_max 0.995
_diffrn_reflns_limit_h_max 4
_diffrn_reflns_limit_h_min -4
_diffrn_reflns_limit_k_max 10
_diffrn_reflns_limit_k_min -10
_diffrn_reflns_limit_l_max 12
_diffrn_reflns_limit_l_min -12
_diffrn_reflns_number 8945
_diffrn_reflns_point_group_measured_fraction_full 0.995
_diffrn_reflns_point_group_measured_fraction_max 0.996
_diffrn_reflns_theta_full 25.242
_diffrn_reflns_theta_max 27.453
_diffrn_reflns_theta_min 2.501
_exptl_absorpt_coefficient_mu 0.237
_exptl_crystal_density_diffrn 1.858
_exptl_crystal_F_000 156
_refine_diff_density_max 0.280
_refine_diff_density_min -0.160
_refine_diff_density_rms 0.035
_refine_ls_abs_structure_details
;
 Refined as an inversion twin.
;
_refine_ls_abs_structure_Flack 0.2(4)
_refine_ls_extinction_method none
_refine_ls_goodness_of_fit_ref 1.060
_refine_ls_hydrogen_treatment refxyz
_refine_ls_matrix_type full
_refine_ls_number_parameters 101
_refine_ls_number_reflns 1263
_refine_ls_number_restraints 5
_refine_ls_restrained_S_all 1.059
_refine_ls_R_factor_all 0.0216
_refine_ls_R_factor_gt 0.0209
_refine_ls_shift/su_max 0.000
_refine_ls_shift/su_mean 0.000
_refine_ls_structure_factor_coef Fsqd
_refine_ls_weighting_details 'w=1/[\s^2^(Fo^2^)+(0.0358P)^2^+0.0221P] where P=(Fo^2^+2Fc^2^)/3'
_refine_ls_weighting_scheme calc
_refine_ls_wR_factor_gt 0.0550
_refine_ls_wR_factor_ref 0.0557
_reflns_Friedel_coverage 0.986
_reflns_Friedel_fraction_full 0.996
_reflns_Friedel_fraction_max 0.997
_reflns_number_gt 1226
_reflns_number_total 1263
_reflns_threshold_expression 'I > 2\s(I)'
_cod_data_source_file tz2c00114_si_002.cif
_cod_data_source_block 1
_cod_original_sg_symbol_H-M 'P c'
_cod_database_code 4519425
_shelx_shelxl_version_number 2018/3
_shelx_space_group_comment
;
The symmetry employed for this shelxl refinement is uniquely defined
by the following loop, which should always be used as a source of
symmetry information in preference to the above space-group names.
They are only intended as comments.
;

loop_
_space_group_symop_operation_xyz
'x, y, z'
'x, -y, z+1/2'

loop_
_atom_site_label
_atom_site_type_symbol
_atom_site_fract_x
_atom_site_fract_y
_atom_site_fract_z
_atom_site_U_iso_or_equiv
_atom_site_adp_type
_atom_site_occupancy
_atom_site_site_symmetry_order
_atom_site_calc_flag
_atom_site_refinement_flags_posn
_atom_site_refinement_flags_adp
_atom_site_refinement_flags_occupancy
_atom_site_disorder_assembly
_atom_site_disorder_group
Na1 Na 0.5491(2) 0.63742(8) 0.65284(9) 0.0290(2) Uani 1 1 d . . . . .
C1 C 0.1848(4) 0.23465(19) 0.43195(18) 0.0197(3) Uani 1 1 d . . . . .
C2 C 0.1726(4) 0.05871(19) 0.44000(17) 0.0186(3) Uani 1 1 d . . . . .
C3 C 0.4161(4) 0.05355(19) 0.57304(17) 0.0182(3) Uani 1 1 d . . . . .
C4 C 0.4293(4) 0.23768(19) 0.57506(18) 0.0203(3) Uani 1 1 d . . . . .
O1 O 0.5663(4) -0.05832(13) 0.65313(15) 0.0241(3) Uani 1 1 d . . . . .
O2 O 0.0059(4) -0.05635(15) 0.35884(15) 0.0256(3) Uani 1 1 d D . . . .
H1 H -0.145(6) -0.014(3) 0.286(2) 0.031 Uiso 1 1 d D U . . .
O3 O 0.0543(4) 0.33982(14) 0.34265(17) 0.0290(3) Uani 1 1 d . . . . .
O4 O 0.9939(4) 0.63452(15) 0.49073(16) 0.0303(3) Uani 1 1 d D . . . .
H2 H 0.965(8) 0.715(3) 0.433(3) 0.042 Uiso 1 1 d D U . . .
H3 H 0.987(7) 0.551(3) 0.434(3) 0.042 Uiso 1 1 d D U . . .
O5 O 0.5755(5) 0.34242(14) 0.6562(2) 0.0315(3) Uani 1 1 d . . . . .

loop_
_atom_site_aniso_label
_atom_site_aniso_U_11
_atom_site_aniso_U_22
_atom_site_aniso_U_33
_atom_site_aniso_U_23
_atom_site_aniso_U_13
_atom_site_aniso_U_12
Na1 0.0312(4) 0.0242(3) 0.0289(4) -0.0033(3) -0.0055(3) -0.0005(3)
C1 0.0216(7) 0.0184(8) 0.0179(7) -0.0005(6) -0.0017(5) 0.0008(6)
C2 0.0197(7) 0.0177(8) 0.0172(7) 0.0004(6) -0.0017(5) -0.0002(5)
C3 0.0194(7) 0.0169(7) 0.0174(7) -0.0001(6) -0.0002(5) -0.0002(5)
C4 0.0228(7) 0.0173(7) 0.0193(8) 0.0003(6) -0.0024(6) 0.0002(6)
O1 0.0297(6) 0.0186(5) 0.0208(5) 0.0023(5) -0.0078(4) 0.0022(5)
O2 0.0344(7) 0.0171(6) 0.0215(6) 0.0001(5) -0.0094(5) -0.0022(5)
O3 0.0401(7) 0.0192(6) 0.0242(6) 0.0033(5) -0.0083(5) 0.0029(5)
O4 0.0406(8) 0.0209(6) 0.0275(7) 0.0005(5) -0.0015(6) 0.0004(5)
O5 0.0406(7) 0.0195(6) 0.0300(7) -0.0038(6) -0.0108(5) -0.0034(6)

loop_
_atom_type_symbol
_atom_type_description
_atom_type_scat_dispersion_real
_atom_type_scat_dispersion_imag
_atom_type_scat_source
C C 0.0033 0.0016 'International Tables Vol C Tables 4.2.6.8 and 6.1.1.4'
H H 0.0000 0.0000 'International Tables Vol C Tables 4.2.6.8 and 6.1.1.4'
O O 0.0106 0.0060 'International Tables Vol C Tables 4.2.6.8 and 6.1.1.4'
Na Na 0.0362 0.0249 'International Tables Vol C Tables 4.2.6.8 and 6.1.1.4'

loop_
_geom_angle_atom_site_label_1
_geom_angle_atom_site_label_2
_geom_angle_atom_site_label_3
_geom_angle
_geom_angle_site_symmetry_1
_geom_angle_site_symmetry_3
_geom_angle_publ_flag
O4 Na1 O4 100.47(6) 1_455 . ?
O4 Na1 O3 170.96(6) 1_455 2_665 ?
O4 Na1 O3 87.75(6) . 2_665 ?
O4 Na1 O5 91.57(6) 1_455 . ?
O4 Na1 O5 88.22(6) . . ?
O3 Na1 O5 92.45(6) 2_665 . ?
O4 Na1 O1 91.72(5) 1_455 1_565 ?
O4 Na1 O1 89.50(6) . 1_565 ?
O3 Na1 O1 84.53(5) 2_665 1_565 ?
O5 Na1 O1 176.29(7) . 1_565 ?
O4 Na1 O3 80.86(5) 1_455 2_565 ?
O4 Na1 O3 176.41(5) . 2_565 ?
O3 Na1 O3 90.72(6) 2_665 2_565 ?
O5 Na1 O3 95.09(6) . 2_565 ?
O1 Na1 O3 87.12(5) 1_565 2_565 ?
O4 Na1 Na1 39.94(4) 1_455 1_455 ?
O4 Na1 Na1 140.41(4) . 1_455 ?
O3 Na1 Na1 131.74(5) 2_665 1_455 ?
O5 Na1 Na1 92.19(5) . 1_455 ?
O1 Na1 Na1 91.44(4) 1_565 1_455 ?
O3 Na1 Na1 41.01(4) 2_565 1_455 ?
O4 Na1 Na1 140.06(4) 1_455 1_655 ?
O4 Na1 Na1 39.59(4) . 1_655 ?
O3 Na1 Na1 48.26(5) 2_665 1_655 ?
O5 Na1 Na1 87.82(5) . 1_655 ?
O1 Na1 Na1 88.56(4) 1_565 1_655 ?
O3 Na1 Na1 138.99(4) 2_565 1_655 ?
Na1 Na1 Na1 180.0 1_455 1_655 ?
O3 C1 C2 135.22(17) . . ?
O3 C1 C4 135.46(16) . . ?
C2 C1 C4 89.31(13) . . ?
O2 C2 C3 132.23(14) . . ?
O2 C2 C1 134.58(14) . . ?
C3 C2 C1 93.19(14) . . ?
O1 C3 C2 135.24(15) . . ?
O1 C3 C4 134.94(14) . . ?
C2 C3 C4 89.79(13) . . ?
O5 C4 C3 136.00(15) . . ?
O5 C4 C1 136.37(16) . . ?
C3 C4 C1 87.63(12) . . ?
C3 O1 Na1 135.64(10) . 1_545 ?
C1 O3 Na1 137.70(13) . 2_464 ?
C1 O3 Na1 105.44(12) . 2_564 ?
Na1 O3 Na1 90.72(6) 2_464 2_564 ?
Na1 O4 Na1 100.47(6) 1_655 . ?
C4 O5 Na1 132.81(13) . . ?

loop_
_geom_bond_atom_site_label_1
_geom_bond_atom_site_label_2
_geom_bond_distance
_geom_bond_site_symmetry_2
_geom_bond_publ_flag
Na1 O4 2.3522(16) 1_455 ?
Na1 O4 2.3694(16) . ?
Na1 O3 2.3820(18) 2_665 ?
Na1 O5 2.4045(15) . ?
Na1 O1 2.4788(13) 1_565 ?
Na1 O3 2.7085(19) 2_565 ?
Na1 Na1 3.6294(6) 1_455 ?
Na1 Na1 3.6294(6) 1_655 ?
C1 O3 1.246(2) . ?
C1 C2 1.436(2) . ?
C1 C4 1.5058(18) . ?
C2 O2 1.3032(19) . ?
C2 C3 1.4287(19) . ?
C3 O1 1.2573(19) . ?
C3 C4 1.500(2) . ?
C4 O5 1.216(2) . ?

loop_
_geom_hbond_atom_site_label_D
_geom_hbond_atom_site_label_H
_geom_hbond_atom_site_label_A
_geom_hbond_distance_DH
_geom_hbond_distance_HA
_geom_hbond_distance_DA
_geom_hbond_angle_DHA
_geom_hbond_site_symmetry_A
_geom_hbond_publ_flag
O2 H1 O1 0.883(19) 1.629(19) 2.5107(16) 178(2) 2_454 yes
O4 H2 O2 0.85(2) 2.00(2) 2.8096(17) 159(3) 1_665 yes
O4 H3 O3 0.86(2) 1.95(2) 2.7987(18) 166(2) 1_655 yes
